data_1527600
loop_
_publ_author_name
'Johnsson, Torsten'

_publ_section_title
;
 The crystal structure of Mo8 P5 from twin-crystal data
;
_journal_name_full 'Acta Chemica Scandinavica (1-27,1973-42,1988)'
_journal_page_first 365
_journal_page_last 382
_journal_paper_doi 10.3891/acta.chem.scand.26-0365
_journal_volume 26
_journal_year 1972
_chemical_formula_sum 'Mo8 P5'
_space_group_IT_number 6
_symmetry_space_group_name_Hall 'P -2y'
_symmetry_space_group_name_H-M 'P 1 m 1'
_cell_angle_alpha 90
_cell_angle_beta 109.592
_cell_angle_gamma 90
_cell_formula_units_Z 1
_cell_length_a 9.3992
_cell_length_b 3.2088
_cell_length_c 6.5369
_cell_volume 185.740
_citation_journal_id_ASTM ACSAA4
_cod_data_source_file Johnsson_ACSAA4_1972_1216.cif
_cod_data_source_block Mo8P5
_cod_original_cell_volume 185.7395
_cod_database_code 1527600

loop_
_symmetry_equiv_pos_as_xyz
x,y,z
x,-y,z

loop_
_atom_site_label
_atom_site_type_symbol
_atom_site_fract_x
_atom_site_fract_y
_atom_site_fract_z
_atom_site_occupancy
_atom_site_U_iso_or_equiv
Mo8 Mo+1 0.4977 0.5 0.1232 1 0.0
P4 P-3 0.3716 0.5 0.6553 1 0.0
Mo7 Mo+1 0.7805 0.5 0.6113 1 0.0
Mo5 Mo+1 0.5706 0 0.7939 1 0.0
P5 P-3 0.7858 0.5 0.9813 1 0.0
Mo6 Mo+1 0.0529 0.5 0.3937 1 0.0
P2 P-3 0.9856 0 0.6236 1 0.0
Mo4 Mo+1 0.3061 0 0.3569 1 0.0
Mo2 Mo+1 0.7806 0 0.239 1 0.0
Mo3 Mo+1 0.2468 0 0.7931 1 0.0
P1 P-3 0.5831 0 0.4301 1 0.0
P3 P-3 0.209 0.5 0.0659 1 0.0
Mo1 Mo+1 0 0 0 1 0.0
